data_2239612
loop_
_publ_author_name
'Pandey, Deepanjali'
'Narvi, Shahid S.'
'Chaudhuri, Siddhartha'

_publ_section_title
;
 Diaquabis(nicotinamide-\k<i>N</i>^1^)bis(thiocyanato-\k<i>S</i>)cobalt(II)
;
_journal_coeditor_code XU5790
_journal_issue 6
_journal_name_full 'Acta Crystallographica Section E'
_journal_page_first m236
_journal_paper_doi 10.1107/S1600536814011453
_journal_volume 70
_journal_year 2014
_chemical_formula_iupac '[Co (N C S)2 (C6 H6 N2 O)2 (H2 O)2]'
_chemical_formula_moiety 'C14 H16 Co N6 O4 S2'
_chemical_formula_sum 'C14 H16 Co N6 O4 S2'
_chemical_formula_weight 455.38
_chemical_name_systematic
;
Diaquabis(nicotinamide-\k<i>N</i>^1^)bis(thiocyanato-\k<i>S</i>)cobalt(II)
;
_space_group_IT_number 2
_symmetry_cell_setting triclinic
_symmetry_space_group_name_Hall '-P 1'
_symmetry_space_group_name_H-M 'P -1'
_atom_sites_solution_hydrogens geom
_atom_sites_solution_primary direct
_atom_sites_solution_secondary difmap
_audit_creation_method SHELXL-97
_cell_angle_alpha 73.347(4)
_cell_angle_beta 70.067(4)
_cell_angle_gamma 66.559(4)
_cell_formula_units_Z 1
_cell_length_a 7.5475(19)
_cell_length_b 8.054(2)
_cell_length_c 8.932(2)
_cell_measurement_reflns_used 1626
_cell_measurement_temperature 100(2)
_cell_measurement_theta_max 25.2
_cell_measurement_theta_min 2.5
_cell_volume 461.07(19)
_computing_cell_refinement 'SAINT (Bruker, 2007)'
_computing_data_collection 'SMART (Bruker, 2007)'
_computing_data_reduction 'SAINT (Bruker, 2007)'
_computing_molecular_graphics 'SHELXTL (Sheldrick, 2008)'
_computing_publication_material 'SHELXTL (Sheldrick, 2008)'
_computing_structure_refinement 'SHELXTL (Sheldrick, 2008)'
_computing_structure_solution 'SHELXTL (Sheldrick, 2008)'
_diffrn_ambient_temperature 100(2)
_diffrn_measured_fraction_theta_full 0.980
_diffrn_measured_fraction_theta_max 0.980
_diffrn_measurement_device_type 'Bruker SMART CCD area-detector'
_diffrn_measurement_method 'phi and omega scans'
_diffrn_radiation_monochromator graphite
_diffrn_radiation_source 'fine-focus sealed tube'
_diffrn_radiation_type MoK\a
_diffrn_radiation_wavelength 0.71073
_diffrn_reflns_av_R_equivalents 0.0167
_diffrn_reflns_av_sigmaI/netI 0.0346
_diffrn_reflns_limit_h_max 8
_diffrn_reflns_limit_h_min -9
_diffrn_reflns_limit_k_max 9
_diffrn_reflns_limit_k_min -8
_diffrn_reflns_limit_l_max 10
_diffrn_reflns_limit_l_min -6
_diffrn_reflns_number 2450
_diffrn_reflns_theta_full 25.20
_diffrn_reflns_theta_max 25.20
_diffrn_reflns_theta_min 2.46
_exptl_absorpt_coefficient_mu 1.191
_exptl_absorpt_correction_T_max 0.71
_exptl_absorpt_correction_T_min 0.68
_exptl_absorpt_correction_type multi-scan
_exptl_absorpt_process_details '(SADABS; Bruker, 2002)'
_exptl_crystal_colour pink
_exptl_crystal_density_diffrn 1.640
_exptl_crystal_density_method 'not measured'
_exptl_crystal_description prism
_exptl_crystal_F_000 233
_exptl_crystal_size_max 0.35
_exptl_crystal_size_mid 0.33
_exptl_crystal_size_min 0.31
_refine_diff_density_max 0.599
_refine_diff_density_min -0.393
_refine_ls_extinction_method none
_refine_ls_goodness_of_fit_ref 1.073
_refine_ls_hydrogen_treatment mixed
_refine_ls_matrix_type full
_refine_ls_number_parameters 130
_refine_ls_number_reflns 1626
_refine_ls_number_restraints 2
_refine_ls_restrained_S_all 1.072
_refine_ls_R_factor_all 0.0397
_refine_ls_R_factor_gt 0.0363
_refine_ls_shift/su_max 0.001
_refine_ls_shift/su_mean 0.000
_refine_ls_structure_factor_coef Fsqd
_refine_ls_weighting_details 'calc w=1/[\s^2^(Fo^2^)+(0.0582P)^2^+0.1481P] where P=(Fo^2^+2Fc^2^)/3'
_refine_ls_weighting_scheme calc
_refine_ls_wR_factor_gt 0.0934
_refine_ls_wR_factor_ref 0.0966
_reflns_number_gt 1469
_reflns_number_total 1626
_reflns_threshold_expression I>2sigma(I)
_cod_data_source_file xu5790sup1.cf
_cod_data_source_block I
_cod_database_code 2239612
_cod_database_fobs_code 2239612

loop_
_symmetry_equiv_pos_as_xyz
'x, y, z'
'-x, -y, -z'

loop_
_atom_site_type_symbol
_atom_site_label
_atom_site_fract_x
_atom_site_fract_y
_atom_site_fract_z
_atom_site_U_iso_or_equiv
_atom_site_adp_type
_atom_site_calc_flag
_atom_site_refinement_flags
_atom_site_occupancy
_atom_site_symmetry_multiplicity
Co Co 0.5000 0.5000 0.5000 0.01075(18) Uani d S 1 2
S S1 1.10774(10) 0.10828(9) 0.64395(8) 0.0188(2) Uani d . 1 1
N N1 0.7855(3) 0.3745(3) 0.5269(3) 0.0190(5) Uani d . 1 1
N N2 0.5800(3) 0.3846(3) 0.2911(3) 0.0156(5) Uani d . 1 1
N N3 0.2309(3) 0.1182(3) 0.2363(3) 0.0183(5) Uani d . 1 1
H H3A 0.1408 0.0839 0.2280 0.022 Uiso calc R 1 1
H H3B 0.2447 0.1099 0.3301 0.022 Uiso calc R 1 1
O O1 0.3341(3) 0.1985(3) -0.0328(2) 0.0219(4) Uani d . 1 1
O O2 0.5635(3) 0.7330(3) 0.3582(2) 0.0187(4) Uani d D 1 1
C C1 0.9198(4) 0.2665(4) 0.5745(3) 0.0163(6) Uani d . 1 1
C C2 0.4546(4) 0.3214(3) 0.2666(3) 0.0156(5) Uani d . 1 1
H H2 0.3342 0.3269 0.3443 0.019 Uiso calc R 1 1
C C3 0.4961(4) 0.2479(4) 0.1301(3) 0.0162(6) Uani d . 1 1
C C4 0.6758(4) 0.2414(4) 0.0138(3) 0.0178(6) Uani d . 1 1
H H4 0.7067 0.1965 -0.0802 0.021 Uiso calc R 1 1
C C5 0.8072(4) 0.3027(4) 0.0404(3) 0.0188(6) Uani d . 1 1
H H5 0.9296 0.2971 -0.0344 0.023 Uiso calc R 1 1
C C6 0.7542(4) 0.3726(4) 0.1800(3) 0.0171(6) Uani d . 1 1
H H6 0.8438 0.4132 0.1973 0.021 Uiso calc R 1 1
C C7 0.3480(4) 0.1838(3) 0.1049(3) 0.0156(6) Uani d . 1 1
H H2A 0.572(5) 0.748(4) 0.260(2) 0.023 Uiso d D 1 1
H H2B 0.662(4) 0.750(4) 0.363(4) 0.023 Uiso d D 1 1

loop_
_atom_site_aniso_label
_atom_site_aniso_U_11
_atom_site_aniso_U_22
_atom_site_aniso_U_33
_atom_site_aniso_U_12
_atom_site_aniso_U_13
_atom_site_aniso_U_23
Co 0.0119(3) 0.0132(3) 0.0084(3) -0.0052(2) -0.00355(19) -0.00102(18)
S1 0.0173(4) 0.0203(4) 0.0188(4) -0.0074(3) -0.0069(3) 0.0011(3)
N1 0.0212(13) 0.0203(12) 0.0166(12) -0.0074(10) -0.0059(10) -0.0032(9)
N2 0.0170(12) 0.0159(12) 0.0140(11) -0.0062(9) -0.0046(9) -0.0009(9)
N3 0.0205(12) 0.0254(13) 0.0140(11) -0.0128(10) -0.0051(9) -0.0025(9)
O1 0.0280(11) 0.0270(11) 0.0156(10) -0.0134(9) -0.0079(8) -0.0021(8)
O2 0.0217(10) 0.0247(11) 0.0143(9) -0.0135(9) -0.0058(8) -0.0005(8)
C1 0.0184(14) 0.0207(14) 0.0120(13) -0.0101(12) 0.0003(11) -0.0060(11)
C2 0.0159(13) 0.0147(13) 0.0140(12) -0.0044(11) -0.0040(10) -0.0001(10)
C3 0.0185(14) 0.0147(13) 0.0141(13) -0.0053(11) -0.0052(11) 0.0003(10)
C4 0.0215(14) 0.0182(14) 0.0126(13) -0.0062(11) -0.0041(11) -0.0021(10)
C5 0.0158(14) 0.0215(15) 0.0163(13) -0.0065(11) -0.0019(11) -0.0016(11)
C6 0.0171(14) 0.0175(14) 0.0175(14) -0.0068(11) -0.0065(11) -0.0003(11)
C7 0.0179(14) 0.0140(13) 0.0151(13) -0.0034(11) -0.0061(11) -0.0032(10)

loop_
_atom_type_symbol
_atom_type_description
_atom_type_scat_dispersion_real
_atom_type_scat_dispersion_imag
_atom_type_scat_source
C C 0.0033 0.0016 'International Tables Vol C Tables 4.2.6.8 and 6.1.1.4'
H H 0.0000 0.0000 'International Tables Vol C Tables 4.2.6.8 and 6.1.1.4'
Co Co 0.3494 0.9721 'International Tables Vol C Tables 4.2.6.8 and 6.1.1.4'
N N 0.0061 0.0033 'International Tables Vol C Tables 4.2.6.8 and 6.1.1.4'
O O 0.0106 0.0060 'International Tables Vol C Tables 4.2.6.8 and 6.1.1.4'
S S 0.1246 0.1234 'International Tables Vol C Tables 4.2.6.8 and 6.1.1.4'

loop_
_geom_angle_atom_site_label_1
_geom_angle_atom_site_label_2
_geom_angle_atom_site_label_3
_geom_angle_site_symmetry_1
_geom_angle_site_symmetry_3
_geom_angle
N1 Co N1 . 2_666 180.0
N1 Co O2 . . 91.98(8)
N1 Co O2 2_666 . 88.02(8)
N1 Co O2 . 2_666 88.02(8)
N1 Co O2 2_666 2_666 91.98(8)
O2 Co O2 . 2_666 180.0000(10)
N1 Co N2 . . 91.21(9)
N1 Co N2 2_666 . 88.79(9)
O2 Co N2 . . 90.66(8)
O2 Co N2 2_666 . 89.34(8)
N1 Co N2 . 2_666 88.79(9)
N1 Co N2 2_666 2_666 91.21(9)
O2 Co N2 . 2_666 89.34(8)
O2 Co N2 2_666 2_666 90.66(8)
N2 Co N2 . 2_666 180.0
C1 N1 Co . . 159.3(2)
C6 N2 C2 . . 117.8(2)
C6 N2 Co . . 122.02(17)
C2 N2 Co . . 120.17(17)
C7 N3 H3A . . 120.0
C7 N3 H3B . . 120.0
H3A N3 H3B . . 120.0
Co O2 H2A . . 116(2)
Co O2 H2B . . 118(2)
H2A O2 H2B . . 106(3)
N1 C1 S1 . . 178.4(2)
N2 C2 C3 . . 123.0(2)
N2 C2 H2 . . 118.5
C3 C2 H2 . . 118.5
C4 C3 C2 . . 118.2(2)
C4 C3 C7 . . 120.5(2)
C2 C3 C7 . . 121.3(2)
C5 C4 C3 . . 118.9(2)
C5 C4 H4 . . 120.5
C3 C4 H4 . . 120.5
C4 C5 C6 . . 119.0(2)
C4 C5 H5 . . 120.5
C6 C5 H5 . . 120.5
N2 C6 C5 . . 123.0(2)
N2 C6 H6 . . 118.5
C5 C6 H6 . . 118.5
O1 C7 N3 . . 122.5(2)
O1 C7 C3 . . 120.7(2)
N3 C7 C3 . . 116.7(2)

loop_
_geom_bond_atom_site_label_1
_geom_bond_atom_site_label_2
_geom_bond_site_symmetry_2
_geom_bond_distance
_geom_bond_publ_flag
Co N1 . 2.050(2) y
Co N1 2_666 2.050(2) ?
Co N2 . 2.119(2) y
Co N2 2_666 2.119(2) ?
Co O2 . 2.0724(18) y
Co O2 2_666 2.0724(18) ?
S1 C1 . 1.652(3) ?
N1 C1 . 1.160(4) ?
N2 C6 . 1.337(3) ?
N2 C2 . 1.338(3) ?
N3 C7 . 1.321(3) ?
N3 H3A . 0.8600 ?
N3 H3B . 0.8600 ?
O1 C7 . 1.237(3) ?
O2 H2A . 0.838(18) ?
O2 H2B . 0.825(18) ?
C2 C3 . 1.394(4) ?
C2 H2 . 0.9300 ?
C3 C4 . 1.391(4) ?
C3 C7 . 1.505(4) ?
C4 C5 . 1.378(4) ?
C4 H4 . 0.9300 ?
C5 C6 . 1.384(4) ?
C5 H5 . 0.9300 ?
C6 H6 . 0.9300 ?

loop_
_geom_hbond_atom_site_label_D
_geom_hbond_atom_site_label_H
_geom_hbond_atom_site_label_A
_geom_hbond_site_symmetry_A
_geom_hbond_distance_DH
_geom_hbond_distance_HA
_geom_hbond_distance_DA
_geom_hbond_angle_DHA
O2 H2A O1 2_665 0.834(18) 1.889(17) 2.690(2) 161(4)
O2 H2B S1 2_766 0.82(4) 2.41(3) 3.204(3) 163(3)
N3 H3A S1 2_656 0.86 2.66 3.425(3) 149
N3 H3B S1 1_455 0.86 2.63 3.422(3) 153
